data_4113561
loop_
_publ_author_name
'Emilio Bustelo'
'Jorge J. Carb\'o'
'Agust\'i Lled\'os'
'Kurt Mereiter'
'M. Carmen Puerta'
'Pedro Valerga'

_publ_contact_author
;
Pedro S. Valerga Jimenez
Departamento de Ciencia de los Materiales e Ingenieria Metalurgica
y Quimica Inorganica. Facultad de Ciencias. Universidad de Cadiz. 
Apartado 40.  Puerto Real  11510. Spain. 
;
_publ_contact_author_email pedro.valerga@uca.es
_publ_contact_author_fax +34-956-016288
_publ_contact_author_phone +34-956-016340
_publ_section_title
;
 First X-ray Characterization and Theoretical Study of \p-Alkyne,
 Alkynyl-Hydride, and Vinylidene Isomers for the Same Transition Metal
 Fragment [Cp*Ru(PEt3)2]+
;
_journal_name_full 'Journal of the American Chemical Society'
_journal_page_first 3311
_journal_page_last 3321
_journal_paper_doi 10.1021/ja0291181
_journal_volume 125
_journal_year 2003
_chemical_formula_moiety 'C24 H47 P2 Ru +, C24 H20 B -'
_chemical_formula_sum 'C48 H67 B P2 Ru'
_chemical_formula_weight 817.84
_chemical_name_common '[Ru(Cp*)(PEt3)2(h2-CHCH)][BPh4]'
_chemical_name_systematic
;  
(penta-hapto-pentamethylcyclopentadienyl)-bis(triethylphosphino)- 
(di-hapto-alkyne)-ruthenium tetraphenylborate  
;
_space_group_IT_number 14
_symmetry_cell_setting monoclinic
_symmetry_space_group_name_Hall '-P 2ybc'
_symmetry_space_group_name_H-M 'P 1 21/c 1'
_atom_sites_solution_hydrogens geom
_atom_sites_solution_primary direct
_atom_sites_solution_secondary difmap
_audit_creation_method SHELXL-97
_cell_angle_alpha 90.00
_cell_angle_beta 94.670(10)
_cell_angle_gamma 90.00
_cell_formula_units_Z 4
_cell_length_a 10.424(3)
_cell_length_b 21.503(6)
_cell_length_c 19.484(5)
_cell_measurement_reflns_used 999
_cell_measurement_temperature 183(2)
_cell_measurement_theta_max 25.0
_cell_measurement_theta_min 2.4
_cell_volume 4353(2)
_computing_cell_refinement 'Bruker SAINT'
_computing_data_collection 'Bruker SMART'
_computing_data_reduction 'Bruker SAINT, SADABS and XPREP'
_computing_molecular_graphics 'ORTEP-3 vers. 1.07 (L.J. Faruggia, 1997)'
_computing_publication_material 'SHELXL-97 (Sheldrick, 1997)'
_computing_structure_refinement 'SHELXL-97 (Sheldrick, 1997)'
_computing_structure_solution 'SHELXS-97 (Sheldrick, 1997)'
_diffrn_ambient_temperature 183(2)
_diffrn_measured_fraction_theta_full 0.985
_diffrn_measured_fraction_theta_max 0.985
_diffrn_measurement_device_type 'Bruker SMART 3-circle with CCD area detector'
_diffrn_measurement_method 'omega scans'
_diffrn_radiation_monochromator graphite
_diffrn_radiation_source 'fine-focus sealed tube'
_diffrn_radiation_type MoK\a
_diffrn_radiation_wavelength 0.71073
_diffrn_reflns_av_R_equivalents 0.0507
_diffrn_reflns_av_sigmaI/netI 0.0385
_diffrn_reflns_limit_h_max 12
_diffrn_reflns_limit_h_min -12
_diffrn_reflns_limit_k_max 25
_diffrn_reflns_limit_k_min -25
_diffrn_reflns_limit_l_max 23
_diffrn_reflns_limit_l_min -23
_diffrn_reflns_number 44447
_diffrn_reflns_theta_full 25.00
_diffrn_reflns_theta_max 25.00
_diffrn_reflns_theta_min 2.10
_exptl_absorpt_coefficient_mu 0.465
_exptl_absorpt_correction_T_max 0.89
_exptl_absorpt_correction_T_min 0.80
_exptl_absorpt_correction_type 'Semi-empirical from equivalents with SADABS'
_exptl_crystal_colour yellow
_exptl_crystal_density_diffrn 1.248
_exptl_crystal_description block
_exptl_crystal_F_000 1736
_exptl_crystal_size_max 0.50
_exptl_crystal_size_mid 0.30
_exptl_crystal_size_min 0.25
_refine_diff_density_max 0.990
_refine_diff_density_min -0.633
_refine_diff_density_rms 0.077
_refine_ls_extinction_method none
_refine_ls_goodness_of_fit_ref 1.070
_refine_ls_hydrogen_treatment mixed
_refine_ls_matrix_type full
_refine_ls_number_parameters 475
_refine_ls_number_reflns 7556
_refine_ls_number_restraints 4
_refine_ls_restrained_S_all 1.069
_refine_ls_R_factor_all 0.0635
_refine_ls_R_factor_gt 0.0477
_refine_ls_shift/su_max 0.000
_refine_ls_shift/su_mean 0.000
_refine_ls_structure_factor_coef Fsqd
_refine_ls_weighting_details 'calc w=1/[\s^2^(Fo^2^)+(0.0632P)^2^+5.5672P] where P=(Fo^2^+2Fc^2^)/3'
_refine_ls_weighting_scheme calc
_refine_ls_wR_factor_gt 0.1211
_refine_ls_wR_factor_ref 0.1325
_reflns_number_gt 5942
_reflns_number_total 7556
_reflns_threshold_expression >2sigma(I)
_cod_data_source_file ja0291181si20030114_055415_1.cif
_cod_data_source_block pvxy666
_cod_database_code 4113561

loop_
_symmetry_equiv_pos_as_xyz
'x, y, z'
'-x, y+1/2, -z+1/2'
'-x, -y, -z'
'x, -y-1/2, z-1/2'

loop_
_atom_site_label
_atom_site_type_symbol
_atom_site_fract_x
_atom_site_fract_y
_atom_site_fract_z
_atom_site_U_iso_or_equiv
_atom_site_adp_type
_atom_site_occupancy
_atom_site_symmetry_multiplicity
_atom_site_calc_flag
_atom_site_refinement_flags
Ru Ru 0.16470(3) 0.502553(14) 0.243253(14) 0.03174(11) Uani 1 1 d D
P1 P -0.05145(10) 0.47191(5) 0.23931(5) 0.0403(2) Uani 1 1 d .
P2 P 0.12658(10) 0.57769(6) 0.15665(6) 0.0438(3) Uani 1 1 d .
C1 C 0.3660(4) 0.48796(19) 0.2904(2) 0.0401(9) Uani 1 1 d .
C2 C 0.2801(4) 0.4601(2) 0.3344(2) 0.0441(10) Uani 1 1 d .
C3 C 0.2057(4) 0.5086(2) 0.3601(2) 0.0519(12) Uani 1 1 d .
C4 C 0.2414(4) 0.5661(2) 0.3301(2) 0.0501(11) Uani 1 1 d .
C5 C 0.3451(4) 0.55268(19) 0.2884(2) 0.0401(9) Uani 1 1 d .
C6 C 0.4705(4) 0.4536(2) 0.2566(3) 0.0534(11) Uani 1 1 d .
H6A H 0.5498 0.4539 0.2873 0.080 Uiso 1 1 calc R
H6B H 0.4860 0.4740 0.2131 0.080 Uiso 1 1 calc R
H6C H 0.4434 0.4105 0.2475 0.080 Uiso 1 1 calc R
C7 C 0.2883(5) 0.3944(3) 0.3593(3) 0.0685(14) Uani 1 1 d .
H7A H 0.3484 0.3920 0.4006 0.103 Uiso 1 1 calc R
H7B H 0.3190 0.3678 0.3232 0.103 Uiso 1 1 calc R
H7C H 0.2030 0.3804 0.3703 0.103 Uiso 1 1 calc R
C8 C 0.1238(6) 0.5022(3) 0.4206(2) 0.0815(19) Uani 1 1 d .
H8A H 0.1772 0.5093 0.4636 0.122 Uiso 1 1 calc R
H8B H 0.0872 0.4602 0.4209 0.122 Uiso 1 1 calc R
H8C H 0.0540 0.5328 0.4163 0.122 Uiso 1 1 calc R
C9 C 0.2057(6) 0.6302(3) 0.3542(3) 0.0770(17) Uani 1 1 d .
H9A H 0.2604 0.6411 0.3958 0.116 Uiso 1 1 calc R
H9B H 0.1153 0.6304 0.3646 0.116 Uiso 1 1 calc R
H9C H 0.2184 0.6606 0.3179 0.116 Uiso 1 1 calc R
C10 C 0.4317(5) 0.6003(2) 0.2590(3) 0.0600(12) Uani 1 1 d .
H10A H 0.5016 0.6111 0.2936 0.090 Uiso 1 1 calc R
H10B H 0.3818 0.6376 0.2459 0.090 Uiso 1 1 calc R
H10C H 0.4681 0.5830 0.2183 0.090 Uiso 1 1 calc R
C11 C -0.0934(7) 0.4149(2) 0.3043(3) 0.0770(16) Uani 1 1 d .
H11A H -0.0566 0.4299 0.3497 0.092 Uiso 1 1 calc R
H11B H -0.1882 0.4154 0.3054 0.092 Uiso 1 1 calc R
C12 C -0.0535(8) 0.3492(3) 0.2974(5) 0.109(3) Uani 1 1 d .
H12A H -0.0823 0.3249 0.3358 0.164 Uiso 1 1 calc R
H12B H 0.0404 0.3470 0.2979 0.164 Uiso 1 1 calc R
H12C H -0.0924 0.3322 0.2538 0.164 Uiso 1 1 calc R
C13 C -0.1793(4) 0.5294(2) 0.2499(2) 0.0547(11) Uani 1 1 d .
H13A H -0.1730 0.5625 0.2151 0.066 Uiso 1 1 calc R
H13B H -0.2637 0.5087 0.2402 0.066 Uiso 1 1 calc R
C14 C -0.1762(5) 0.5592(3) 0.3201(3) 0.0673(14) Uani 1 1 d .
H14A H -0.2466 0.5893 0.3208 0.101 Uiso 1 1 calc R
H14B H -0.0937 0.5805 0.3301 0.101 Uiso 1 1 calc R
H14C H -0.1862 0.5271 0.3549 0.101 Uiso 1 1 calc R
C15 C -0.1112(5) 0.4296(3) 0.1603(3) 0.0771(17) Uani 1 1 d .
H15A H -0.0861 0.4544 0.1207 0.093 Uiso 1 1 calc R
H15B H -0.0626 0.3901 0.1598 0.093 Uiso 1 1 calc R
C16 C -0.2477(5) 0.4140(3) 0.1462(3) 0.0732(15) Uani 1 1 d .
H16A H -0.2606 0.3928 0.1017 0.110 Uiso 1 1 calc R
H16B H -0.2992 0.4522 0.1449 0.110 Uiso 1 1 calc R
H16C H -0.2747 0.3866 0.1826 0.110 Uiso 1 1 calc R
C17 C 0.2651(4) 0.5832(2) 0.1006(3) 0.0578(12) Uani 1 1 d .
H17A H 0.3428 0.5675 0.1278 0.069 Uiso 1 1 calc R
H17B H 0.2472 0.5543 0.0615 0.069 Uiso 1 1 calc R
C18 C 0.2982(5) 0.6451(3) 0.0715(3) 0.0648(13) Uani 1 1 d .
H18A H 0.3707 0.6403 0.0430 0.097 Uiso 1 1 calc R
H18B H 0.3218 0.6741 0.1092 0.097 Uiso 1 1 calc R
H18C H 0.2235 0.6614 0.0433 0.097 Uiso 1 1 calc R
C19 C 0.1041(5) 0.6589(2) 0.1808(3) 0.0654(14) Uani 1 1 d .
H19A H 0.1781 0.6718 0.2128 0.078 Uiso 1 1 calc R
H19B H 0.1048 0.6850 0.1390 0.078 Uiso 1 1 calc R
C20 C -0.0187(5) 0.6717(2) 0.2147(3) 0.0731(16) Uani 1 1 d .
H20A H -0.0228 0.7159 0.2264 0.110 Uiso 1 1 calc R
H20B H -0.0200 0.6467 0.2566 0.110 Uiso 1 1 calc R
H20C H -0.0929 0.6608 0.1828 0.110 Uiso 1 1 calc R
C21 C -0.0081(4) 0.5657(4) 0.0909(2) 0.0793(19) Uani 1 1 d .
H21A H -0.0002 0.5227 0.0735 0.095 Uiso 1 1 calc R
H21B H -0.0880 0.5671 0.1150 0.095 Uiso 1 1 calc R
C22 C -0.0285(6) 0.6056(3) 0.0312(3) 0.0819(17) Uani 1 1 d .
H22A H -0.1035 0.5909 0.0020 0.123 Uiso 1 1 calc R
H22B H 0.0478 0.6045 0.0049 0.123 Uiso 1 1 calc R
H22C H -0.0437 0.6483 0.0461 0.123 Uiso 1 1 calc R
C23 C 0.2058(3) 0.4480(2) 0.1532(2) 0.0506(11) Uani 1 1 d D
H23 H 0.2269(10) 0.4619(17) 0.1100(17) 0.061 Uiso 1 1 d D
C24 C 0.1832(5) 0.4107(2) 0.1977(2) 0.0543(11) Uani 1 1 d D
H24 H 0.1724(12) 0.3715(17) 0.2174(18) 0.065 Uiso 1 1 d D
B B 0.3543(4) 0.25325(19) 0.5568(2) 0.0341(9) Uani 1 1 d .
C25 C 0.4051(4) 0.24719(17) 0.63884(19) 0.0419(9) Uani 1 1 d .
C26 C 0.5330(5) 0.2324(2) 0.6571(2) 0.0580(12) Uani 1 1 d .
H26 H 0.5908 0.2259 0.6225 0.070 Uiso 1 1 calc R
C27 C 0.5778(7) 0.2271(2) 0.7289(3) 0.081(2) Uani 1 1 d .
H27 H 0.6647 0.2164 0.7421 0.097 Uiso 1 1 calc R
C28 C 0.4922(7) 0.2378(2) 0.7782(2) 0.0695(16) Uani 1 1 d .
H28 H 0.5217 0.2345 0.8255 0.083 Uiso 1 1 calc R
C29 C 0.3702(7) 0.2525(3) 0.7614(2) 0.0708(16) Uani 1 1 d .
H29 H 0.3131 0.2593 0.7963 0.085 Uiso 1 1 calc R
C30 C 0.3269(5) 0.2579(2) 0.6930(2) 0.0533(12) Uani 1 1 d .
H30 H 0.2398 0.2695 0.6818 0.064 Uiso 1 1 calc R
C31 C 0.1985(4) 0.26708(18) 0.54703(19) 0.0408(9) Uani 1 1 d .
C32 C 0.1108(5) 0.2255(2) 0.5734(3) 0.0562(12) Uani 1 1 d .
H32 H 0.1435 0.1912 0.6002 0.067 Uiso 1 1 calc R
C33 C -0.0217(5) 0.2324(3) 0.5619(3) 0.0675(14) Uani 1 1 d .
H33 H -0.0768 0.2029 0.5808 0.081 Uiso 1 1 calc R
C34 C -0.0738(5) 0.2806(3) 0.5243(3) 0.0610(13) Uani 1 1 d .
H34 H -0.1644 0.2849 0.5158 0.073 Uiso 1 1 calc R
C35 C 0.0086(5) 0.3230(3) 0.4991(3) 0.0762(17) Uani 1 1 d .
H35 H -0.0259 0.3575 0.4733 0.091 Uiso 1 1 calc R
C36 C 0.1415(5) 0.3167(3) 0.5104(2) 0.0602(13) Uani 1 1 d .
H36 H 0.1952 0.3475 0.4925 0.072 Uiso 1 1 calc R
C37 C 0.4406(4) 0.30972(17) 0.52666(18) 0.0363(8) Uani 1 1 d .
C38 C 0.4342(5) 0.3712(2) 0.5523(2) 0.0539(12) Uani 1 1 d .
H38 H 0.3764 0.3794 0.5864 0.065 Uiso 1 1 calc R
C39 C 0.5071(6) 0.4196(2) 0.5305(3) 0.0647(14) Uani 1 1 d .
H39 H 0.4993 0.4599 0.5499 0.078 Uiso 1 1 calc R
C40 C 0.5918(5) 0.4097(2) 0.4805(2) 0.0587(12) Uani 1 1 d .
H40 H 0.6403 0.4432 0.4641 0.070 Uiso 1 1 calc R
C41 C 0.6047(4) 0.3509(2) 0.4549(2) 0.0488(10) Uani 1 1 d .
H41 H 0.6637 0.3434 0.4212 0.059 Uiso 1 1 calc R
C42 C 0.5315(4) 0.30181(18) 0.4782(2) 0.0383(8) Uani 1 1 d .
H42 H 0.5440 0.2614 0.4603 0.046 Uiso 1 1 calc R
C43 C 0.3739(3) 0.18816(17) 0.51519(17) 0.0311(8) Uani 1 1 d .
C44 C 0.3442(4) 0.18529(18) 0.44365(19) 0.0355(8) Uani 1 1 d .
H44 H 0.3169 0.2223 0.4201 0.043 Uiso 1 1 calc R
C45 C 0.3529(4) 0.13104(19) 0.4058(2) 0.0395(9) Uani 1 1 d .
H45 H 0.3352 0.1319 0.3572 0.047 Uiso 1 1 calc R
C46 C 0.3872(4) 0.07564(19) 0.4385(2) 0.0460(10) Uani 1 1 d .
H46 H 0.3922 0.0382 0.4129 0.055 Uiso 1 1 calc R
C47 C 0.4142(4) 0.07595(19) 0.5093(2) 0.0457(10) Uani 1 1 d .
H47 H 0.4368 0.0382 0.5326 0.055 Uiso 1 1 calc R
C48 C 0.4085(4) 0.13111(17) 0.5467(2) 0.0391(9) Uani 1 1 d .
H48 H 0.4288 0.1301 0.5951 0.047 Uiso 1 1 calc R

loop_
_atom_site_aniso_label
_atom_site_aniso_U_11
_atom_site_aniso_U_22
_atom_site_aniso_U_33
_atom_site_aniso_U_23
_atom_site_aniso_U_13
_atom_site_aniso_U_12
Ru 0.02876(17) 0.03997(18) 0.02668(17) -0.00170(13) 0.00340(11) 0.00349(13)
P1 0.0334(5) 0.0489(6) 0.0398(5) -0.0026(5) 0.0101(4) -0.0064(4)
P2 0.0335(5) 0.0562(7) 0.0423(6) 0.0126(5) 0.0064(4) 0.0063(5)
C1 0.035(2) 0.049(3) 0.035(2) 0.0022(17) -0.0024(16) 0.0059(17)
C2 0.039(2) 0.060(3) 0.033(2) 0.0069(18) -0.0020(16) 0.0066(19)
C3 0.041(2) 0.090(4) 0.0236(19) -0.005(2) -0.0025(16) 0.005(2)
C4 0.051(3) 0.066(3) 0.033(2) -0.014(2) -0.0044(18) 0.012(2)
C5 0.035(2) 0.046(2) 0.039(2) -0.0093(17) -0.0018(16) -0.0013(17)
C6 0.034(2) 0.058(3) 0.068(3) -0.002(2) 0.004(2) 0.012(2)
C7 0.064(3) 0.070(3) 0.069(3) 0.029(3) -0.004(3) 0.002(3)
C8 0.070(4) 0.143(6) 0.033(2) -0.004(3) 0.016(2) 0.013(4)
C9 0.086(4) 0.078(4) 0.065(3) -0.036(3) -0.003(3) 0.027(3)
C10 0.057(3) 0.058(3) 0.064(3) -0.005(2) -0.001(2) -0.016(2)
C11 0.101(5) 0.054(3) 0.079(4) 0.004(3) 0.029(3) -0.014(3)
C12 0.110(6) 0.068(4) 0.146(7) 0.019(4) -0.010(5) -0.008(4)
C13 0.034(2) 0.066(3) 0.066(3) 0.003(2) 0.016(2) 0.004(2)
C14 0.068(3) 0.067(3) 0.070(3) -0.003(3) 0.031(3) 0.014(3)
C15 0.059(3) 0.107(5) 0.066(3) -0.032(3) 0.008(3) -0.029(3)
C16 0.054(3) 0.084(4) 0.078(4) -0.015(3) -0.017(3) -0.002(3)
C17 0.041(2) 0.077(3) 0.057(3) 0.019(2) 0.012(2) 0.010(2)
C18 0.044(3) 0.084(4) 0.068(3) 0.013(3) 0.013(2) -0.009(2)
C19 0.061(3) 0.048(3) 0.089(4) 0.015(3) 0.022(3) 0.014(2)
C20 0.057(3) 0.056(3) 0.110(5) 0.009(3) 0.031(3) 0.010(2)
C21 0.032(2) 0.162(6) 0.043(3) 0.026(3) -0.001(2) 0.009(3)
C22 0.068(4) 0.122(5) 0.054(3) 0.007(3) -0.004(3) -0.010(3)
C23 0.042(2) 0.066(3) 0.044(2) -0.012(2) 0.0063(19) 0.005(2)
C24 0.062(3) 0.049(3) 0.052(3) -0.014(2) 0.010(2) 0.007(2)
B 0.048(3) 0.031(2) 0.0231(19) 0.0018(16) 0.0035(17) 0.0129(18)
C25 0.068(3) 0.0265(19) 0.030(2) 0.0012(15) -0.0015(18) 0.0061(18)
C26 0.084(4) 0.044(2) 0.042(2) 0.0008(19) -0.016(2) 0.008(2)
C27 0.105(5) 0.039(3) 0.088(4) 0.011(3) -0.049(4) 0.005(3)
C28 0.129(6) 0.049(3) 0.028(2) -0.005(2) -0.007(3) -0.015(3)
C29 0.119(5) 0.061(3) 0.032(2) -0.001(2) 0.002(3) -0.006(3)
C30 0.089(4) 0.040(2) 0.032(2) -0.0043(17) 0.010(2) -0.002(2)
C31 0.053(2) 0.042(2) 0.0291(19) -0.0031(16) 0.0112(17) 0.0162(18)
C32 0.052(3) 0.043(2) 0.074(3) 0.010(2) 0.007(2) 0.009(2)
C33 0.056(3) 0.060(3) 0.088(4) -0.006(3) 0.017(3) 0.002(2)
C34 0.050(3) 0.080(4) 0.054(3) -0.011(3) 0.009(2) 0.022(3)
C35 0.070(4) 0.101(4) 0.059(3) 0.025(3) 0.012(3) 0.041(3)
C36 0.057(3) 0.079(3) 0.047(3) 0.026(2) 0.020(2) 0.029(2)
C37 0.049(2) 0.0307(19) 0.0292(19) 0.0019(15) 0.0003(16) 0.0101(16)
C38 0.083(3) 0.038(2) 0.042(2) -0.0025(18) 0.010(2) 0.016(2)
C39 0.102(4) 0.032(2) 0.058(3) -0.001(2) -0.006(3) 0.003(2)
C40 0.072(3) 0.048(3) 0.054(3) 0.013(2) -0.008(2) -0.012(2)
C41 0.049(2) 0.052(3) 0.045(2) 0.005(2) -0.0006(19) 0.001(2)
C42 0.043(2) 0.036(2) 0.035(2) 0.0001(16) -0.0008(16) 0.0041(17)
C43 0.0334(18) 0.0342(19) 0.0264(18) -0.0004(14) 0.0067(14) 0.0090(15)
C44 0.0344(19) 0.039(2) 0.033(2) -0.0011(16) 0.0016(15) 0.0056(16)
C45 0.034(2) 0.051(2) 0.033(2) -0.0104(17) 0.0008(15) 0.0026(17)
C46 0.044(2) 0.040(2) 0.055(3) -0.0168(19) 0.0105(19) 0.0023(18)
C47 0.056(3) 0.032(2) 0.051(2) 0.0027(18) 0.015(2) 0.0103(18)
C48 0.048(2) 0.035(2) 0.035(2) 0.0018(16) 0.0107(17) 0.0112(17)

loop_
_atom_type_symbol
_atom_type_description
_atom_type_scat_dispersion_real
_atom_type_scat_dispersion_imag
_atom_type_scat_source
C C 0.0033 0.0016 'International Tables Vol C Tables 4.2.6.8 and 6.1.1.4'
H H 0.0000 0.0000 'International Tables Vol C Tables 4.2.6.8 and 6.1.1.4'
B B 0.0013 0.0007 'International Tables Vol C Tables 4.2.6.8 and 6.1.1.4'
P P 0.1023 0.0942 'International Tables Vol C Tables 4.2.6.8 and 6.1.1.4'
Ru Ru -1.2594 0.8363 'International Tables Vol C Tables 4.2.6.8 and 6.1.1.4'

loop_
_geom_angle_atom_site_label_1
_geom_angle_atom_site_label_2
_geom_angle_atom_site_label_3
_geom_angle
C24 Ru C23 32.47(19)
C24 Ru C1 85.94(16)
C23 Ru C1 90.92(14)
C24 Ru C2 83.94(18)
C23 Ru C2 106.79(16)
C1 Ru C2 36.82(15)
C24 Ru C4 144.25(17)
C23 Ru C4 147.46(15)
C1 Ru C4 61.17(15)
C2 Ru C4 61.57(17)
C24 Ru C5 119.18(16)
C23 Ru C5 110.74(14)
C1 Ru C5 36.27(14)
C2 Ru C5 61.15(16)
C4 Ru C5 36.73(15)
C24 Ru C3 116.19(19)
C23 Ru C3 143.03(17)
C1 Ru C3 60.47(15)
C2 Ru C3 36.33(16)
C4 Ru C3 36.59(17)
C5 Ru C3 60.51(16)
C24 Ru P1 81.28(13)
C23 Ru P1 94.23(10)
C1 Ru P1 147.05(11)
C2 Ru P1 111.22(11)
C4 Ru P1 118.26(12)
C5 Ru P1 154.98(10)
C3 Ru P1 98.63(12)
C24 Ru P2 110.28(14)
C23 Ru P2 79.87(14)
C1 Ru P2 119.27(11)
C2 Ru P2 153.27(12)
C4 Ru P2 98.64(13)
C5 Ru P2 92.17(11)
C3 Ru P2 133.15(14)
P1 Ru P2 93.67(4)
C11 P1 C13 98.9(3)
C11 P1 C15 99.3(3)
C13 P1 C15 103.0(3)
C11 P1 Ru 116.5(2)
C13 P1 Ru 120.70(16)
C15 P1 Ru 115.00(17)
C19 P2 C21 101.9(3)
C19 P2 C17 102.1(2)
C21 P2 C17 100.5(2)
C19 P2 Ru 119.33(19)
C21 P2 Ru 118.6(2)
C17 P2 Ru 111.53(15)
C5 C1 C2 109.3(4)
C5 C1 C6 125.9(4)
C2 C1 C6 124.6(4)
C5 C1 Ru 73.3(2)
C2 C1 Ru 72.0(2)
C6 C1 Ru 125.0(3)
C3 C2 C1 107.0(4)
C3 C2 C7 126.9(4)
C1 C2 C7 124.9(4)
C3 C2 Ru 73.0(2)
C1 C2 Ru 71.1(2)
C7 C2 Ru 130.6(3)
C2 C3 C4 108.9(4)
C2 C3 C8 124.5(5)
C4 C3 C8 125.3(5)
C2 C3 Ru 70.6(2)
C4 C3 Ru 71.1(2)
C8 C3 Ru 134.2(3)
C3 C4 C5 106.9(4)
C3 C4 C9 125.6(4)
C5 C4 C9 125.2(5)
C3 C4 Ru 72.3(2)
C5 C4 Ru 72.0(2)
C9 C4 Ru 134.4(3)
C1 C5 C4 107.8(4)
C1 C5 C10 125.8(4)
C4 C5 C10 125.5(4)
C1 C5 Ru 70.4(2)
C4 C5 Ru 71.2(2)
C10 C5 Ru 132.4(3)
C1 C6 H6A 109.5
C1 C6 H6B 109.5
H6A C6 H6B 109.5
C1 C6 H6C 109.5
H6A C6 H6C 109.5
H6B C6 H6C 109.5
C2 C7 H7A 109.5
C2 C7 H7B 109.5
H7A C7 H7B 109.5
C2 C7 H7C 109.5
H7A C7 H7C 109.5
H7B C7 H7C 109.5
C3 C8 H8A 109.5
C3 C8 H8B 109.5
H8A C8 H8B 109.5
C3 C8 H8C 109.5
H8A C8 H8C 109.5
H8B C8 H8C 109.5
C4 C9 H9A 109.5
C4 C9 H9B 109.5
H9A C9 H9B 109.5
C4 C9 H9C 109.5
H9A C9 H9C 109.5
H9B C9 H9C 109.5
C5 C10 H10A 109.5
C5 C10 H10B 109.5
H10A C10 H10B 109.5
C5 C10 H10C 109.5
H10A C10 H10C 109.5
H10B C10 H10C 109.5
C12 C11 P1 119.3(5)
C12 C11 H11A 107.5
P1 C11 H11A 107.5
C12 C11 H11B 107.5
P1 C11 H11B 107.5
H11A C11 H11B 107.0
C11 C12 H12A 109.5
C11 C12 H12B 109.5
H12A C12 H12B 109.5
C11 C12 H12C 109.5
H12A C12 H12C 109.5
H12B C12 H12C 109.5
C14 C13 P1 115.1(4)
C14 C13 H13A 108.5
P1 C13 H13A 108.5
C14 C13 H13B 108.5
P1 C13 H13B 108.5
H13A C13 H13B 107.5
C13 C14 H14A 109.5
C13 C14 H14B 109.5
H14A C14 H14B 109.5
C13 C14 H14C 109.5
H14A C14 H14C 109.5
H14B C14 H14C 109.5
C16 C15 P1 121.6(4)
C16 C15 H15A 106.9
P1 C15 H15A 106.9
C16 C15 H15B 106.9
P1 C15 H15B 106.9
H15A C15 H15B 106.7
C15 C16 H16A 109.5
C15 C16 H16B 109.5
H16A C16 H16B 109.5
C15 C16 H16C 109.5
H16A C16 H16C 109.5
H16B C16 H16C 109.5
C18 C17 P2 119.1(4)
C18 C17 H17A 107.5
P2 C17 H17A 107.5
C18 C17 H17B 107.5
P2 C17 H17B 107.5
H17A C17 H17B 107.0
C17 C18 H18A 109.5
C17 C18 H18B 109.5
H18A C18 H18B 109.5
C17 C18 H18C 109.5
H18A C18 H18C 109.5
H18B C18 H18C 109.5
C20 C19 P2 114.6(4)
C20 C19 H19A 108.6
P2 C19 H19A 108.6
C20 C19 H19B 108.6
P2 C19 H19B 108.6
H19A C19 H19B 107.6
C19 C20 H20A 109.5
C19 C20 H20B 109.5
H20A C20 H20B 109.5
C19 C20 H20C 109.5
H20A C20 H20C 109.5
H20B C20 H20C 109.5
C22 C21 P2 122.1(5)
C22 C21 H21A 106.8
P2 C21 H21A 106.8
C22 C21 H21B 106.8
P2 C21 H21B 106.8
H21A C21 H21B 106.7
C21 C22 H22A 109.5
C21 C22 H22B 109.5
H22A C22 H22B 109.5
C21 C22 H22C 109.5
H22A C22 H22C 109.5
H22B C22 H22C 109.5
C24 C23 Ru 73.7(3)
C24 C23 H23 157(2)
Ru C23 H23 129(2)
C23 C24 Ru 73.8(3)
C23 C24 H24 157(2)
Ru C24 H24 129(2)
C43 B C31 105.0(3)
C43 B C37 111.1(3)
C31 B C37 112.8(3)
C43 B C25 111.7(3)
C31 B C25 111.2(3)
C37 B C25 105.2(3)
C26 C25 C30 116.7(4)
C26 C25 B 119.5(4)
C30 C25 B 123.7(4)
C25 C26 C27 119.7(5)
C25 C26 H26 120.2
C27 C26 H26 120.2
C28 C27 C26 119.0(6)
C28 C27 H27 120.5
C26 C27 H27 120.5
C29 C28 C27 121.9(5)
C29 C28 H28 119.0
C27 C28 H28 119.0
C28 C29 C30 119.4(6)
C28 C29 H29 120.3
C30 C29 H29 120.3
C29 C30 C25 123.3(5)
C29 C30 H30 118.3
C25 C30 H30 118.3
C36 C31 C32 114.3(4)
C36 C31 B 125.0(4)
C32 C31 B 120.5(4)
C33 C32 C31 122.8(4)
C33 C32 H32 118.6
C31 C32 H32 118.6
C34 C33 C32 121.2(5)
C34 C33 H33 119.4
C32 C33 H33 119.4
C33 C34 C35 117.8(5)
C33 C34 H34 121.1
C35 C34 H34 121.1
C34 C35 C36 121.6(5)
C34 C35 H35 119.2
C36 C35 H35 119.2
C31 C36 C35 122.3(5)
C31 C36 H36 118.9
C35 C36 H36 118.9
C42 C37 C38 113.9(4)
C42 C37 B 124.7(3)
C38 C37 B 121.3(3)
C39 C38 C37 123.7(4)
C39 C38 H38 118.2
C37 C38 H38 118.2
C38 C39 C40 120.0(4)
C38 C39 H39 120.0
C40 C39 H39 120.0
C41 C40 C39 119.0(4)
C41 C40 H40 120.5
C39 C40 H40 120.5
C40 C41 C42 120.5(4)
C40 C41 H41 119.8
C42 C41 H41 119.8
C41 C42 C37 122.9(4)
C41 C42 H42 118.6
C37 C42 H42 118.6
C44 C43 C48 115.0(3)
C44 C43 B 120.1(3)
C48 C43 B 124.6(3)
C45 C44 C43 123.1(4)
C45 C44 H44 118.4
C43 C44 H44 118.4
C46 C45 C44 120.3(4)
C46 C45 H45 119.9
C44 C45 H45 119.9
C45 C46 C47 118.6(4)
C45 C46 H46 120.7
C47 C46 H46 120.7
C46 C47 C48 120.7(4)
C46 C47 H47 119.7
C48 C47 H47 119.7
C47 C48 C43 122.3(4)
C47 C48 H48 118.9
C43 C48 H48 118.9

loop_
_geom_bond_atom_site_label_1
_geom_bond_atom_site_label_2
_geom_bond_distance
Ru C24 2.180(5)
Ru C23 2.182(4)
Ru C1 2.243(4)
Ru C2 2.255(4)
Ru C4 2.270(4)
Ru C5 2.281(4)
Ru C3 2.286(4)
Ru P1 2.3427(12)
Ru P2 2.3467(12)
P1 C11 1.840(5)
P1 C13 1.842(5)
P1 C15 1.852(5)
P2 C19 1.829(5)
P2 C21 1.840(5)
P2 C17 1.884(4)
C1 C5 1.409(6)
C1 C2 1.420(6)
C1 C6 1.511(6)
C2 C3 1.416(6)
C2 C7 1.493(7)
C3 C4 1.430(7)
C3 C8 1.517(6)
C4 C5 1.434(6)
C4 C9 1.512(7)
C5 C10 1.508(6)
C6 H6A 0.9800
C6 H6B 0.9800
C6 H6C 0.9800
C7 H7A 0.9800
C7 H7B 0.9800
C7 H7C 0.9800
C8 H8A 0.9800
C8 H8B 0.9800
C8 H8C 0.9800
C9 H9A 0.9800
C9 H9B 0.9800
C9 H9C 0.9800
C10 H10A 0.9800
C10 H10B 0.9800
C10 H10C 0.9800
C11 C12 1.482(9)
C11 H11A 0.9900
C11 H11B 0.9900
C12 H12A 0.9800
C12 H12B 0.9800
C12 H12C 0.9800
C13 C14 1.508(7)
C13 H13A 0.9900
C13 H13B 0.9900
C14 H14A 0.9800
C14 H14B 0.9800
C14 H14C 0.9800
C15 C16 1.467(7)
C15 H15A 0.9900
C15 H15B 0.9900
C16 H16A 0.9800
C16 H16B 0.9800
C16 H16C 0.9800
C17 C18 1.498(7)
C17 H17A 0.9900
C17 H17B 0.9900
C18 H18A 0.9800
C18 H18B 0.9800
C18 H18C 0.9800
C19 C20 1.512(7)
C19 H19A 0.9900
C19 H19B 0.9900
C20 H20A 0.9800
C20 H20B 0.9800
C20 H20C 0.9800
C21 C22 1.446(8)
C21 H21A 0.9900
C21 H21B 0.9900
C22 H22A 0.9800
C22 H22B 0.9800
C22 H22C 0.9800
C23 C24 1.220(7)
C23 H23 0.94(3)
C24 H24 0.94(3)
B C43 1.638(5)
B C31 1.646(6)
B C37 1.647(6)
B C25 1.648(5)
C25 C26 1.389(7)
C25 C30 1.403(6)
C26 C27 1.442(7)
C26 H26 0.9500
C27 C28 1.382(9)
C27 H27 0.9500
C28 C29 1.326(9)
C28 H28 0.9500
C29 C30 1.377(7)
C29 H29 0.9500
C30 H30 0.9500
C31 C36 1.391(6)
C31 C32 1.405(6)
C32 C33 1.389(7)
C32 H32 0.9500
C33 C34 1.357(7)
C33 H33 0.9500
C34 C35 1.370(8)
C34 H34 0.9500
C35 C36 1.392(7)
C35 H35 0.9500
C36 H36 0.9500
C37 C42 1.402(6)
C37 C38 1.416(6)
C38 C39 1.376(7)
C38 H38 0.9500
C39 C40 1.385(8)
C39 H39 0.9500
C40 C41 1.370(7)
C40 H40 0.9500
C41 C42 1.399(6)
C41 H41 0.9500
C42 H42 0.9500
C43 C44 1.404(5)
C43 C48 1.406(5)
C44 C45 1.387(5)
C44 H44 0.9500
C45 C46 1.384(6)
C45 H45 0.9500
C46 C47 1.385(6)
C46 H46 0.9500
C47 C48 1.396(6)
C47 H47 0.9500
C48 H48 0.9500

loop_
_geom_torsion_atom_site_label_1
_geom_torsion_atom_site_label_2
_geom_torsion_atom_site_label_3
_geom_torsion_atom_site_label_4
_geom_torsion
C24 Ru P1 C11 75.4(2)
C23 Ru P1 C11 105.3(3)
C1 Ru P1 C11 7.1(3)
C2 Ru P1 C11 -4.5(2)
C4 Ru P1 C11 -72.7(3)
C5 Ru P1 C11 -71.5(3)
C3 Ru P1 C11 -39.9(2)
P2 Ru P1 C11 -174.6(2)
C24 Ru P1 C13 -164.7(2)
C23 Ru P1 C13 -134.8(2)
C1 Ru P1 C13 126.9(3)
C2 Ru P1 C13 115.4(2)
C4 Ru P1 C13 47.1(2)
C5 Ru P1 C13 48.4(3)
C3 Ru P1 C13 80.0(2)
P2 Ru P1 C13 -54.71(19)
C24 Ru P1 C15 -40.2(3)
C23 Ru P1 C15 -10.3(3)
C1 Ru P1 C15 -108.6(3)
C2 Ru P1 C15 -120.2(3)
C4 Ru P1 C15 171.6(3)
C5 Ru P1 C15 172.9(4)
C3 Ru P1 C15 -155.6(3)
P2 Ru P1 C15 69.8(3)
C24 Ru P2 C19 178.8(2)
C23 Ru P2 C19 -169.6(2)
C1 Ru P2 C19 -84.2(2)
C2 Ru P2 C19 -62.3(3)
C4 Ru P2 C19 -22.5(2)
C5 Ru P2 C19 -58.9(2)
C3 Ru P2 C19 -8.7(3)
P1 Ru P2 C19 96.8(2)
C24 Ru P2 C21 53.6(3)
C23 Ru P2 C21 65.2(2)
C1 Ru P2 C21 150.5(3)
C2 Ru P2 C21 172.5(3)
C4 Ru P2 C21 -147.8(3)
C5 Ru P2 C21 175.9(2)
C3 Ru P2 C21 -133.9(3)
P1 Ru P2 C21 -28.5(2)
C24 Ru P2 C17 -62.4(2)
C23 Ru P2 C17 -50.9(2)
C1 Ru P2 C17 34.5(2)
C2 Ru P2 C17 56.5(3)
C4 Ru P2 C17 96.2(2)
C5 Ru P2 C17 59.8(2)
C3 Ru P2 C17 110.1(2)
P1 Ru P2 C17 -144.51(19)
C24 Ru C1 C5 157.3(3)
C23 Ru C1 C5 125.2(3)
C2 Ru C1 C5 -117.3(3)
C4 Ru C1 C5 -37.2(2)
C3 Ru C1 C5 -79.4(3)
P1 Ru C1 C5 -135.5(2)
P2 Ru C1 C5 46.3(3)
C24 Ru C1 C2 -85.3(3)
C23 Ru C1 C2 -117.4(3)
C4 Ru C1 C2 80.1(3)
C5 Ru C1 C2 117.3(3)
C3 Ru C1 C2 38.0(3)
P1 Ru C1 C2 -18.2(4)
P2 Ru C1 C2 163.7(2)
C24 Ru C1 C6 34.9(4)
C23 Ru C1 C6 2.7(4)
C2 Ru C1 C6 120.2(5)
C4 Ru C1 C6 -159.7(4)
C5 Ru C1 C6 -122.5(5)
C3 Ru C1 C6 158.1(4)
P1 Ru C1 C6 102.0(4)
P2 Ru C1 C6 -76.2(4)
C5 C1 C2 C3 -0.4(4)
C6 C1 C2 C3 174.7(4)
Ru C1 C2 C3 -64.7(3)
C5 C1 C2 C7 -168.7(4)
C6 C1 C2 C7 6.4(7)
Ru C1 C2 C7 126.9(4)
C5 C1 C2 Ru 64.3(3)
C6 C1 C2 Ru -120.6(4)
C24 Ru C2 C3 -153.3(3)
C23 Ru C2 C3 -176.7(3)
C1 Ru C2 C3 115.3(4)
C4 Ru C2 C3 36.4(3)
C5 Ru C2 C3 78.5(3)
P1 Ru C2 C3 -75.1(3)
P2 Ru C2 C3 82.3(4)
C24 Ru C2 C1 91.3(3)
C23 Ru C2 C1 68.0(3)
C4 Ru C2 C1 -78.9(3)
C5 Ru C2 C1 -36.9(2)
C3 Ru C2 C1 -115.3(4)
P1 Ru C2 C1 169.5(2)
P2 Ru C2 C1 -33.0(4)
C24 Ru C2 C7 -28.9(4)
C23 Ru C2 C7 -52.3(5)
C1 Ru C2 C7 -120.2(5)
C4 Ru C2 C7 160.8(5)
C5 Ru C2 C7 -157.1(5)
C3 Ru C2 C7 124.4(5)
P1 Ru C2 C7 49.3(4)
P2 Ru C2 C7 -153.3(3)
C1 C2 C3 C4 2.3(5)
C7 C2 C3 C4 170.4(4)
Ru C2 C3 C4 -61.1(3)
C1 C2 C3 C8 -165.6(4)
C7 C2 C3 C8 2.4(7)
Ru C2 C3 C8 130.9(5)
C1 C2 C3 Ru 63.4(3)
C7 C2 C3 Ru -128.5(5)
C24 Ru C3 C2 29.8(3)
C23 Ru C3 C2 5.3(4)
C1 Ru C3 C2 -38.5(3)
C4 Ru C3 C2 -118.9(4)
C5 Ru C3 C2 -80.4(3)
P1 Ru C3 C2 114.3(3)
P2 Ru C3 C2 -142.3(2)
C24 Ru C3 C4 148.7(3)
C23 Ru C3 C4 124.2(3)
C1 Ru C3 C4 80.4(3)
C2 Ru C3 C4 118.9(4)
C5 Ru C3 C4 38.5(2)
P1 Ru C3 C4 -126.8(2)
P2 Ru C3 C4 -23.4(3)
C24 Ru C3 C8 -90.0(6)
C23 Ru C3 C8 -114.5(5)
C1 Ru C3 C8 -158.3(6)
C2 Ru C3 C8 -119.8(7)
C4 Ru C3 C8 121.3(6)
C5 Ru C3 C8 159.8(6)
P1 Ru C3 C8 -5.5(6)
P2 Ru C3 C8 97.9(6)
C2 C3 C4 C5 -3.4(5)
C8 C3 C4 C5 164.4(4)
Ru C3 C4 C5 -64.2(3)
C2 C3 C4 C9 -166.7(4)
C8 C3 C4 C9 1.1(7)
Ru C3 C4 C9 132.5(5)
C2 C3 C4 Ru 60.8(3)
C8 C3 C4 Ru -131.3(5)
C24 Ru C4 C3 -52.9(4)
C23 Ru C4 C3 -112.4(4)
C1 Ru C4 C3 -78.3(3)
C2 Ru C4 C3 -36.1(2)
C5 Ru C4 C3 -115.1(4)
P1 Ru C4 C3 64.0(3)
P2 Ru C4 C3 162.9(2)
C24 Ru C4 C5 62.2(4)
C23 Ru C4 C5 2.7(5)
C1 Ru C4 C5 36.8(2)
C2 Ru C4 C5 78.9(3)
C3 Ru C4 C5 115.1(4)
P1 Ru C4 C5 179.1(2)
P2 Ru C4 C5 -82.0(2)
C24 Ru C4 C9 -175.8(5)
C23 Ru C4 C9 124.7(5)
C1 Ru C4 C9 158.8(6)
C2 Ru C4 C9 -159.0(6)
C5 Ru C4 C9 122.0(6)
C3 Ru C4 C9 -122.9(6)
P1 Ru C4 C9 -58.9(6)
P2 Ru C4 C9 40.0(5)
C2 C1 C5 C4 -1.7(4)
C6 C1 C5 C4 -176.8(4)
Ru C1 C5 C4 61.8(3)
C2 C1 C5 C10 167.7(4)
C6 C1 C5 C10 -7.3(7)
Ru C1 C5 C10 -128.8(4)
C2 C1 C5 Ru -63.5(3)
C6 C1 C5 Ru 121.5(4)
C3 C4 C5 C1 3.1(4)
C9 C4 C5 C1 166.5(4)
Ru C4 C5 C1 -61.3(3)
C3 C4 C5 C10 -166.4(4)
C9 C4 C5 C10 -3.0(7)
Ru C4 C5 C10 129.2(4)
C3 C4 C5 Ru 64.4(3)
C9 C4 C5 Ru -132.2(4)
C24 Ru C5 C1 -26.1(3)
C23 Ru C5 C1 -60.8(3)
C2 Ru C5 C1 37.4(2)
C4 Ru C5 C1 117.6(4)
C3 Ru C5 C1 79.3(3)
P1 Ru C5 C1 115.7(3)
P2 Ru C5 C1 -140.8(2)
C24 Ru C5 C4 -143.7(3)
C23 Ru C5 C4 -178.4(3)
C1 Ru C5 C4 -117.6(4)
C2 Ru C5 C4 -80.2(3)
C3 Ru C5 C4 -38.3(3)
P1 Ru C5 C4 -1.9(4)
P2 Ru C5 C4 101.6(2)
C24 Ru C5 C10 95.0(4)
C23 Ru C5 C10 60.2(4)
C1 Ru C5 C10 121.1(5)
C2 Ru C5 C10 158.5(5)
C4 Ru C5 C10 -121.3(5)
C3 Ru C5 C10 -159.7(5)
P1 Ru C5 C10 -123.2(4)
P2 Ru C5 C10 -19.8(4)
C13 P1 C11 C12 155.6(6)
C15 P1 C11 C12 50.7(6)
Ru P1 C11 C12 -73.4(6)
C11 P1 C13 C14 62.2(4)
C15 P1 C13 C14 164.0(4)
Ru P1 C13 C14 -66.1(4)
C11 P1 C15 C16 62.3(6)
C13 P1 C15 C16 -39.2(6)
Ru P1 C15 C16 -172.5(5)
C19 P2 C17 C18 -17.6(5)
C21 P2 C17 C18 87.2(5)
Ru P2 C17 C18 -146.1(4)
C21 P2 C19 C20 64.6(5)
C17 P2 C19 C20 168.2(4)
Ru P2 C19 C20 -68.4(5)
C19 P2 C21 C22 54.4(6)
C17 P2 C21 C22 -50.5(6)
Ru P2 C21 C22 -172.2(5)
C1 Ru C23 C24 81.0(3)
C2 Ru C23 C24 47.2(3)
C4 Ru C23 C24 110.3(4)
C5 Ru C23 C24 112.1(3)
C3 Ru C23 C24 43.9(4)
P1 Ru C23 C24 -66.5(3)
P2 Ru C23 C24 -159.4(3)
C1 Ru C24 C23 -98.1(3)
C2 Ru C24 C23 -135.1(3)
C4 Ru C24 C23 -120.3(3)
C5 Ru C24 C23 -83.0(3)
C3 Ru C24 C23 -152.3(3)
P1 Ru C24 C23 112.3(3)
P2 Ru C24 C23 21.6(3)
C43 B C25 C26 59.9(5)
C31 B C25 C26 176.8(4)
C37 B C25 C26 -60.8(4)
C43 B C25 C30 -122.1(4)
C31 B C25 C30 -5.1(5)
C37 B C25 C30 117.3(4)
C30 C25 C26 C27 1.8(6)
B C25 C26 C27 -180.0(4)
C25 C26 C27 C28 -1.0(7)
C26 C27 C28 C29 0.3(8)
C27 C28 C29 C30 -0.5(8)
C28 C29 C30 C25 1.5(8)
C26 C25 C30 C29 -2.1(7)
B C25 C30 C29 179.8(4)
C43 B C31 C36 -113.8(4)
C37 B C31 C36 7.3(5)
C25 B C31 C36 125.3(4)
C43 B C31 C32 62.6(4)
C37 B C31 C32 -176.3(4)
C25 B C31 C32 -58.3(5)
C36 C31 C32 C33 1.9(7)
B C31 C32 C33 -174.8(4)
C31 C32 C33 C34 -0.3(8)
C32 C33 C34 C35 -1.3(8)
C33 C34 C35 C36 1.0(8)
C32 C31 C36 C35 -2.2(7)
B C31 C36 C35 174.4(5)
C34 C35 C36 C31 0.8(9)
C43 B C37 C42 -7.7(5)
C31 B C37 C42 -125.3(4)
C25 B C37 C42 113.3(4)
C43 B C37 C38 176.8(4)
C31 B C37 C38 59.1(5)
C25 B C37 C38 -62.3(5)
C42 C37 C38 C39 1.9(6)
B C37 C38 C39 177.9(4)
C37 C38 C39 C40 0.5(8)
C38 C39 C40 C41 -2.1(7)
C39 C40 C41 C42 1.2(7)
C40 C41 C42 C37 1.5(6)
C38 C37 C42 C41 -2.9(6)
B C37 C42 C41 -178.7(4)
C31 B C43 C44 63.6(4)
C37 B C43 C44 -58.7(5)
C25 B C43 C44 -175.8(3)
C31 B C43 C48 -110.4(4)
C37 B C43 C48 127.3(4)
C25 B C43 C48 10.2(5)
C48 C43 C44 C45 -2.4(5)
B C43 C44 C45 -177.0(4)
C43 C44 C45 C46 2.6(6)
C44 C45 C46 C47 -0.9(6)
C45 C46 C47 C48 -0.8(6)
C46 C47 C48 C43 0.9(6)
C44 C43 C48 C47 0.6(6)
B C43 C48 C47 174.9(4)
